data_9016069
loop_
_publ_author_name
'Comopdi, P.'
'Boffa Ballaran, T.'
'Zanazzi, P. F.'
'Capalbo, C.'
'Zanetti, A.'
'Nazzareni, S.'

_publ_section_title
;
 The effect of oxo-component on the high-pressure behavior of amphiboles
 Sample: DL5 P = 5.42 GPa
;
_journal_name_full 'American Mineralogist'
_journal_page_first 1042
_journal_page_last 1051
_journal_paper_doi 10.2138/am.2010.3429
_journal_volume 95
_journal_year 2010
_chemical_compound_source 'an alkaline basalt of Deadman Lake Volcanic Area, USA'
_chemical_formula_sum 'Ca1.88 Fe1.91 H2 K0.54 Mg3.19 O24 Si8'
_chemical_name_mineral Kaersutite
_space_group_IT_number 12
_symmetry_space_group_name_Hall '-C 2y'
_symmetry_space_group_name_H-M 'C 1 2/m 1'
_cell_angle_alpha 90.00
_cell_angle_beta 105.94
_cell_angle_gamma 90.00
_cell_formula_units_Z 2
_cell_length_a 9.685
_cell_length_b 17.794
_cell_length_c 5.242
_cell_volume 868.644
_database_code_amcsd 0005071
_exptl_crystal_density_diffrn 3.408
_cod_original_sg_symbol_H-M 'C 2/m'
_cod_original_formula_sum 'Si8 Mg3.19 Fe1.91 Ca1.88 K.54 O24 H2'
_cod_database_code 9016069

loop_
_space_group_symop_operation_xyz
x,y,z
1/2+x,1/2+y,z
x,-y,z
1/2+x,1/2-y,z
-x,y,-z
1/2-x,1/2+y,-z
-x,-y,-z
1/2-x,1/2-y,-z

loop_
_atom_site_label
_atom_site_fract_x
_atom_site_fract_y
_atom_site_fract_z
_atom_site_occupancy
_atom_site_U_iso_or_equiv
_atom_site_type_symbol
_atom_site_attached_hydrogens
SiT1 0.28580 0.08520 0.30450 1.00000 0.00900 Si 0
SiT2 0.29210 0.17340 0.81630 1.00000 0.00700 Si 0
MgM1 0.00000 0.08360 0.50000 0.60000 0.01200 Mg 0
FeM1 0.00000 0.08360 0.50000 0.40000 0.01200 Fe 0
MgM2 0.00000 0.17630 0.00000 0.69000 0.00700 Mg 0
FeM2 0.00000 0.17630 0.00000 0.31000 0.00700 Fe 0
MgM3 0.00000 0.00000 0.00000 0.61000 0.00800 Mg 0
FeM3 0.00000 0.00000 0.00000 0.39000 0.00800 Fe 0
CaM4 0.00000 0.27660 0.50000 0.94000 0.01200 Ca 0
FeM4* 0.00000 0.28700 0.50000 0.05000 0.01500 Fe 0
KAM 0.52800 0.00000 0.04200 0.27000 0.02500 K 0
O1 0.10730 0.08710 0.22300 1.00000 0.01100 O 0
O2 0.11720 0.17230 0.73500 1.00000 0.01000 O 0
O-H3 0.11700 0.00000 0.72200 1.00000 0.01300 O 1
O4 0.36800 0.25220 0.78700 1.00000 0.01400 O 0
O5 0.35200 0.14450 0.11900 1.00000 0.01200 O 0
O6 0.34590 0.11530 0.61790 1.00000 0.01300 O 0
O7 0.35000 0.00000 0.27800 1.00000 0.01600 O 0

loop_
_cod_changelog_entry_id
_cod_changelog_entry_author
_cod_changelog_entry_date
_cod_changelog_entry_text
1
;cod-tools version 3.8.0
Id: cif_guess_AMCSD_atom_types 9574 2023-05-10 09:00:05Z saulius
;
2023-05-10T18:56:39+03:00
;Derived atom types and hydrogen counts
from atom names that follow the AMCSD naming convention
(Wat == water, O-H == hydroxyl).
;

loop_
_cod_related_entry_id
_cod_related_entry_database
_cod_related_entry_code
1 AMCSD 0005071
